data_7040760
loop_
_publ_author_name
'Chen, Sitong'
'Zhang, Bo'
'Yang, Li'
'Wang, Lin'
'Zhang, Tonglai'

_publ_section_title
;
 Synthesis, structure and characterization of neutral coordination
 polymers of 5,5'-bistetrazole with copper(ii), zinc(ii) and cadmium(ii):
 a new route to reconcile oxygen balance and nitrogen content of
 high-energy MOFs.
;
_journal_issue 42
_journal_name_full 'Dalton transactions (Cambridge, England : 2003)'
_journal_page_first 16779
_journal_page_last 16783
_journal_paper_doi 10.1039/c6dt02168a
_journal_volume 45
_journal_year 2016
_chemical_formula_moiety 'C4 H8 Cd2 N16 O4'
_chemical_formula_sum 'C4 H8 Cd2 N16 O4'
_chemical_formula_weight 569.06
_chemical_name_systematic
;
 ? 
;
_space_group_crystal_system triclinic
_space_group_IT_number 2
_space_group_name_Hall '-P 1'
_space_group_name_H-M_alt 'P -1'
_symmetry_space_group_name_Hall '-P 1'
_symmetry_space_group_name_H-M 'P -1'
_atom_sites_solution_hydrogens geom
_atom_sites_solution_primary direct
_atom_sites_solution_secondary difmap
_audit_creation_date 2016-03-30
_audit_creation_method
;
Olex2 1.2
(compiled 2016.02.19 svn.r3266 for OlexSys, GUI svn.r5155)
;
_audit_update_record
;
2016-07-27 deposited with the CCDC.
2016-09-28 downloaded from the CCDC.
;
_cell_angle_alpha 75.06(3)
_cell_angle_beta 80.57(3)
_cell_angle_gamma 68.68(3)
_cell_formula_units_Z 2
_cell_length_a 6.6516(13)
_cell_length_b 8.9436(18)
_cell_length_c 13.175(3)
_cell_measurement_reflns_used 2463
_cell_measurement_temperature 153.1500
_cell_measurement_theta_max 27.4778
_cell_measurement_theta_min 1.6046
_cell_volume 703.3(3)
_computing_cell_refinement 'CrystalClear (Rigaku Inc., 2008)'
_computing_data_collection 'CrystalClear (Rigaku Inc., 2008)'
_computing_data_reduction 'CrystalClear (Rigaku Inc., 2008)'
_computing_molecular_graphics 'Olex2 (Dolomanov et al., 2009)'
_computing_publication_material 'Olex2 (Dolomanov et al., 2009)'
_computing_structure_refinement 'XL (Sheldrick, 2008)'
_computing_structure_solution
;
????
;
_diffrn_ambient_temperature 153.1500
_diffrn_detector_area_resol_mean 28.5714
_diffrn_measured_fraction_theta_full 0.988
_diffrn_measured_fraction_theta_max 0.988
_diffrn_measurement_details
;
scan:
    Number of images: 360
               Slice: -110.0000 - 70.0000
         Image width: 0.5000
            Exp time: 1.0000
       Rotation axis: Omega
               Omega: 0.0000
                 Chi: 45.0000
                 Phi: 270.0000
                 XTD: 44.8464
              2theta: -20.1855
scan:
    Number of images: 360
               Slice: -110.0000 - 70.0000
         Image width: 0.5000
            Exp time: 1.0000
       Rotation axis: Omega
               Omega: 0.0000
                 Chi: 45.0000
                 Phi: 0.0000
                 XTD: 44.8464
              2theta: -20.1855
scan:
    Number of images: 138
               Slice: -8.0000 - 61.0000
         Image width: 0.5000
            Exp time: 1.0000
       Rotation axis: Omega
               Omega: 0.0000
                 Chi: 45.0000
                 Phi: 180.0000
                 XTD: 44.8464
              2theta: -20.1855
;
_diffrn_measurement_device
;
Saturn724+ (2x2 bin mode)
;
_diffrn_measurement_device_details
;
AFC10: Fixed Chi 2 circle
;
_diffrn_measurement_device_type 'multiwire proportional'
_diffrn_measurement_method dtprofit.ref
_diffrn_orient_matrix_type d*Trek
_diffrn_orient_matrix_UB_11 0.1501
_diffrn_orient_matrix_UB_12 0.0040
_diffrn_orient_matrix_UB_13 -0.0605
_diffrn_orient_matrix_UB_21 -0.0301
_diffrn_orient_matrix_UB_22 -0.1157
_diffrn_orient_matrix_UB_23 0.0287
_diffrn_orient_matrix_UB_31 -0.0351
_diffrn_orient_matrix_UB_32 0.0098
_diffrn_orient_matrix_UB_33 -0.0699
_diffrn_radiation_detector CCD
_diffrn_radiation_monochromator 'Graphite Monochromator'
_diffrn_radiation_type MoK\a
_diffrn_radiation_wavelength 0.71073
_diffrn_reflns_av_R_equivalents 0.0339
_diffrn_reflns_av_unetI/netI 0.0338
_diffrn_reflns_limit_h_max 8
_diffrn_reflns_limit_h_min -6
_diffrn_reflns_limit_k_max 11
_diffrn_reflns_limit_k_min -10
_diffrn_reflns_limit_l_max 17
_diffrn_reflns_limit_l_min -17
_diffrn_reflns_number 6753
_diffrn_reflns_theta_full 27.49
_diffrn_reflns_theta_max 27.49
_diffrn_reflns_theta_min 2.50
_diffrn_source 'Rotating Anode'
_diffrn_source_current 90.0000
_diffrn_source_power 4.5000
_diffrn_source_voltage 50.0000
_exptl_absorpt_coefficient_mu 3.087
_exptl_absorpt_correction_T_max 1.0000
_exptl_absorpt_correction_T_min 0.7243
_exptl_absorpt_correction_type multi-scan
_exptl_absorpt_process_details 'CrystalClear (Rigaku Inc., 2008)'
_exptl_crystal_colour Colorless
_exptl_crystal_density_diffrn 2.687
_exptl_crystal_density_method 'not measured'
_exptl_crystal_description rod
_exptl_crystal_F_000 544
_exptl_crystal_size_max 0.24
_exptl_crystal_size_mid 0.13
_exptl_crystal_size_min 0.12
_refine_diff_density_max 1.688
_refine_diff_density_min -1.288
_refine_diff_density_rms 0.220
_refine_ls_extinction_method none
_refine_ls_goodness_of_fit_ref 1.141
_refine_ls_hydrogen_treatment constr
_refine_ls_matrix_type full
_refine_ls_number_parameters 235
_refine_ls_number_reflns 3185
_refine_ls_number_restraints 0
_refine_ls_restrained_S_all 1.141
_refine_ls_R_factor_all 0.0346
_refine_ls_R_factor_gt 0.0331
_refine_ls_shift/su_max 0.001
_refine_ls_shift/su_mean 0.000
_refine_ls_structure_factor_coef Fsqd
_refine_ls_weighting_details 'calc w=1/[\s^2^(Fo^2^)+(0.0540P)^2^+1.3320P] where P=(Fo^2^+2Fc^2^)/3'
_refine_ls_weighting_scheme calc
_refine_ls_wR_factor_gt 0.0917
_refine_ls_wR_factor_ref 0.0933
_reflns_number_gt 3062
_reflns_number_total 3185
_reflns_threshold_expression >2sigma(I)
_cod_data_source_file c6dt02168a3.cif
_cod_data_source_block bwn16023
_cod_depositor_comments
;
The following automatic conversions were performed:

'_exptl_absorpt_correction_type' value 'Multi-scan' changed to
'multi-scan' according to
/usr/data/users/saulius/crontab/automatic-downloads/rss-feeds/RSC/lib/dictionaries/cif_core.dic
dictionary named 'cif_core.dic' version 2.4.2 from 2011-04-26.

Automatic conversion script
Id: cif_fix_values 4268 2015-11-12 08:31:59Z antanas 

 Adding full bibliography for 7040758--7040760.cif.
;
_cod_original_cell_volume 703.3(2)
_cod_database_code 7040760
_diffrn_number_total 3187
_olex2_refinement_description
;
1. Fixed Uiso
 At 1.2 times of:
  All O(H,H) groups
2.a Riding coordinates:
 O1(H1A,H1B), O2(H2A,H2B), O3(H3A,H3B), O4(H4A,H4B)
;
_olex2_submission_special_instructions 'No special instructions were received'

loop_
_space_group_symop_id
_space_group_symop_operation_xyz
1 'x, y, z'
2 '-x, -y, -z'

loop_
_atom_site_label
_atom_site_type_symbol
_atom_site_fract_x
_atom_site_fract_y
_atom_site_fract_z
_atom_site_U_iso_or_equiv
_atom_site_adp_type
_atom_site_occupancy
_atom_site_calc_flag
_atom_site_refinement_flags_posn
Cd1 Cd 0.74298(4) -0.00502(3) 0.212083(19) 0.00961(11) Uani 1 d .
Cd2 Cd 0.73818(4) 0.47404(3) 0.280912(19) 0.00937(11) Uani 1 d .
O1 O 0.3661(4) 0.0506(3) 0.2510(2) 0.0133(5) Uani 1 d .
H1A H 0.3354 0.0235 0.3160 0.016 Uiso 1 d R
H1B H 0.3034 0.1509 0.2265 0.016 Uiso 1 d R
O2 O 1.1315(4) -0.1134(3) 0.1863(2) 0.0144(6) Uani 1 d .
H2A H 1.1487 -0.1043 0.1206 0.017 Uiso 1 d R
H2B H 1.1749 -0.0428 0.1982 0.017 Uiso 1 d R
O3 O 1.1187(4) 0.3897(4) 0.2477(2) 0.0143(6) Uani 1 d .
H3A H 1.1580 0.4509 0.1945 0.017 Uiso 1 d R
H3B H 1.1774 0.3859 0.3005 0.017 Uiso 1 d R
O4 O 0.3663(4) 0.5845(3) 0.3062(2) 0.0151(6) Uani 1 d .
H4A H 0.3249 0.5722 0.3706 0.018 Uiso 1 d R
H4B H 0.3150 0.6825 0.2735 0.018 Uiso 1 d R
N1 N 0.7627(5) 0.4185(4) -0.0452(2) 0.0101(6) Uani 1 d .
N2 N 0.7584(5) 0.2649(4) -0.0053(3) 0.0108(6) Uani 1 d .
N3 N 0.7376(5) 0.2390(4) 0.0990(2) 0.0097(6) Uani 1 d .
N4 N 0.7259(5) 0.3741(4) 0.1294(3) 0.0111(6) Uani 1 d .
N5 N 0.7254(5) 0.6864(4) 0.1315(2) 0.0113(6) Uani 1 d .
N6 N 0.7470(5) 0.7657(4) -0.0430(3) 0.0124(6) Uani 1 d .
N7 N 0.7424(5) 0.8880(4) -0.0004(3) 0.0130(6) Uani 1 d .
N8 N 0.7699(5) -0.2236(4) 0.3646(3) 0.0108(6) Uani 1 d .
N9 N 0.7627(5) -0.3779(4) 0.3952(2) 0.0096(6) Uani 1 d .
N10 N 0.7565(5) -0.4228(4) 0.4982(3) 0.0113(6) Uani 1 d .
N11 N 0.7576(5) -0.3001(4) 0.5388(3) 0.0112(6) Uani 1 d .
N12 N 0.7478(5) 0.0468(4) 0.5359(3) 0.0107(6) Uani 1 d .
N13 N 0.7473(5) 0.2018(4) 0.4949(3) 0.0108(6) Uani 1 d .
N14 N 0.7577(5) 0.2269(4) 0.3912(3) 0.0113(6) Uani 1 d .
N15 N 0.7669(5) 0.0909(4) 0.3623(2) 0.0102(6) Uani 1 d .
N16 N 0.7310(5) -0.1596(4) 0.1026(2) 0.0105(6) Uani 1 d .
C1 C 0.7413(6) 0.4810(4) 0.0389(3) 0.0103(7) Uani 1 d .
C2 C 0.7373(6) 0.6443(4) 0.0399(3) 0.0102(7) Uani 1 d .
C3 C 0.7659(6) -0.1813(5) 0.4551(3) 0.0108(7) Uani 1 d .
C4 C 0.7615(6) -0.0167(4) 0.4538(3) 0.0108(7) Uani 1 d .

loop_
_atom_site_aniso_label
_atom_site_aniso_U_11
_atom_site_aniso_U_22
_atom_site_aniso_U_33
_atom_site_aniso_U_23
_atom_site_aniso_U_13
_atom_site_aniso_U_12
Cd1 0.01351(16) 0.00912(16) 0.00728(16) -0.00179(10) -0.00032(10) -0.00527(11)
Cd2 0.01291(16) 0.00862(16) 0.00733(16) -0.00150(10) -0.00074(10) -0.00467(11)
O1 0.0138(13) 0.0142(13) 0.0103(12) 0.0005(10) -0.0017(10) -0.0046(10)
O2 0.0146(13) 0.0162(14) 0.0128(13) -0.0024(11) -0.0007(11) -0.0062(11)
O3 0.0146(13) 0.0182(14) 0.0115(13) -0.0043(11) -0.0016(10) -0.0061(11)
O4 0.0144(13) 0.0140(13) 0.0136(13) 0.0001(10) 0.0000(10) -0.0035(11)
N1 0.0111(14) 0.0120(15) 0.0082(15) -0.0019(12) 0.0011(11) -0.0061(12)
N2 0.0100(14) 0.0137(15) 0.0097(15) -0.0021(12) 0.0001(11) -0.0059(12)
N3 0.0122(14) 0.0098(14) 0.0080(15) -0.0012(11) -0.0023(11) -0.0045(11)
N4 0.0136(14) 0.0103(15) 0.0087(15) -0.0015(12) -0.0034(12) -0.0025(12)
N5 0.0165(15) 0.0112(15) 0.0071(14) -0.0007(12) -0.0019(12) -0.0060(12)
N6 0.0169(15) 0.0112(15) 0.0101(15) -0.0012(12) -0.0010(12) -0.0065(12)
N7 0.0173(16) 0.0110(15) 0.0095(15) -0.0005(12) -0.0024(12) -0.0038(13)
N8 0.0152(15) 0.0091(14) 0.0092(15) 0.0002(12) -0.0036(12) -0.0059(12)
N9 0.0134(14) 0.0072(14) 0.0083(14) -0.0008(11) -0.0001(11) -0.0046(11)
N10 0.0142(15) 0.0126(15) 0.0092(15) -0.0039(12) 0.0004(12) -0.0065(12)
N11 0.0145(15) 0.0093(14) 0.0121(16) -0.0040(12) -0.0015(12) -0.0053(12)
N12 0.0122(14) 0.0089(14) 0.0115(15) -0.0014(12) 0.0001(12) -0.0051(11)
N13 0.0110(14) 0.0129(15) 0.0093(15) -0.0029(12) -0.0002(11) -0.0048(12)
N14 0.0165(15) 0.0095(15) 0.0086(15) -0.0005(12) -0.0017(12) -0.0061(12)
N15 0.0143(14) 0.0091(14) 0.0086(14) -0.0030(12) -0.0016(11) -0.0044(12)
N16 0.0138(15) 0.0093(14) 0.0081(15) -0.0007(11) -0.0016(11) -0.0042(12)
C1 0.0087(15) 0.0086(16) 0.0135(17) -0.0033(13) 0.0001(13) -0.0026(13)
C2 0.0112(16) 0.0084(16) 0.0124(17) -0.0027(13) -0.0008(13) -0.0046(13)
C3 0.0095(15) 0.0117(17) 0.0123(17) -0.0029(13) 0.0001(13) -0.0052(13)
C4 0.0130(16) 0.0087(16) 0.0117(17) -0.0013(13) -0.0012(13) -0.0053(13)

loop_
_atom_type_symbol
_atom_type_description
_atom_type_scat_dispersion_real
_atom_type_scat_dispersion_imag
_atom_type_scat_source
C C 0.0033 0.0016 'International Tables Vol C Tables 4.2.6.8 and 6.1.1.4'
H H 0.0000 0.0000 'International Tables Vol C Tables 4.2.6.8 and 6.1.1.4'
N N 0.0061 0.0033 'International Tables Vol C Tables 4.2.6.8 and 6.1.1.4'
Cd Cd -0.8075 1.2024 'International Tables Vol C Tables 4.2.6.8 and 6.1.1.4'
O O 0.0106 0.0060 'International Tables Vol C Tables 4.2.6.8 and 6.1.1.4'

loop_
_geom_angle_atom_site_label_1
_geom_angle_atom_site_label_2
_geom_angle_atom_site_label_3
_geom_angle
_geom_angle_site_symmetry_1
_geom_angle_site_symmetry_3
O1 Cd1 O2 169.45(10) . .
O1 Cd1 N8 83.80(11) . .
O1 Cd1 N15 91.44(11) . .
N3 Cd1 O1 99.30(11) . .
N3 Cd1 O2 90.90(11) . .
N3 Cd1 N8 163.72(11) . .
N3 Cd1 N15 92.44(11) . .
N8 Cd1 O2 87.16(11) . .
N8 Cd1 N15 71.45(11) . .
N15 Cd1 O2 90.84(11) . .
N16 Cd1 O1 87.48(11) . .
N16 Cd1 O2 87.59(11) . .
N16 Cd1 N3 102.90(12) . .
N16 Cd1 N8 93.17(11) . .
N16 Cd1 N15 164.60(11) . .
O3 Cd2 N4 87.91(11) . .
O4 Cd2 O3 173.95(10) . .
O4 Cd2 N4 93.63(11) . .
O4 Cd2 N5 88.44(11) . .
N5 Cd2 O3 86.46(11) . .
N5 Cd2 N4 72.09(11) . .
N9 Cd2 O3 88.96(11) 1_565 .
N9 Cd2 O4 88.16(11) 1_565 .
N9 Cd2 N4 166.12(11) 1_565 .
N9 Cd2 N5 94.23(11) 1_565 .
N14 Cd2 O3 91.58(11) . .
N14 Cd2 O4 94.22(11) . .
N14 Cd2 N4 91.79(12) . .
N14 Cd2 N5 163.80(12) . .
N14 Cd2 N9 101.82(11) . 1_565
Cd1 O1 H1A 111.4 . .
Cd1 O1 H1B 107.9 . .
H1A O1 H1B 112.3 . .
Cd1 O2 H2A 100.9 . .
Cd1 O2 H2B 105.1 . .
H2A O2 H2B 105.8 . .
Cd2 O3 H3A 112.3 . .
Cd2 O3 H3B 110.7 . .
H3A O3 H3B 109.9 . .
Cd2 O4 H4A 111.2 . .
Cd2 O4 H4B 113.6 . .
H4A O4 H4B 112.2 . .
C1 N1 N2 104.6(3) . .
N3 N2 N1 108.8(3) . .
N2 N3 Cd1 125.5(2) . .
N2 N3 N4 109.9(3) . .
N4 N3 Cd1 124.5(2) . .
N3 N4 Cd2 142.9(2) . .
C1 N4 Cd2 112.2(3) . .
C1 N4 N3 104.1(3) . .
N16 N5 Cd2 141.2(2) 1_565 .
C2 N5 Cd2 114.7(2) . .
C2 N5 N16 103.7(3) . 1_565
C2 N6 N7 104.4(3) . .
N16 N7 N6 109.2(3) 1_565 .
N9 N8 Cd1 141.3(2) . .
C3 N8 Cd1 114.3(2) . .
C3 N8 N9 103.8(3) . .
N8 N9 Cd2 123.8(2) . 1_545
N10 N9 Cd2 126.4(2) . 1_545
N10 N9 N8 109.6(3) . .
N9 N10 N11 109.8(3) . .
C3 N11 N10 104.2(3) . .
C4 N12 N13 105.4(3) . .
N14 N13 N12 108.3(3) . .
N13 N14 Cd2 123.6(3) . .
N13 N14 N15 110.2(3) . .
N15 N14 Cd2 126.0(2) . .
N14 N15 Cd1 141.8(2) . .
C4 N15 Cd1 113.5(2) . .
C4 N15 N14 104.0(3) . .
N5 N16 Cd1 126.1(2) 1_545 .
N7 N16 Cd1 123.4(3) 1_545 .
N7 N16 N5 110.4(3) 1_545 1_545
N1 C1 N4 112.5(3) . .
N1 C1 C2 127.2(3) . .
N4 C1 C2 120.3(3) . .
N5 C2 N6 112.3(3) . .
N5 C2 C1 120.1(3) . .
N6 C2 C1 127.6(4) . .
N8 C3 C4 119.7(3) . .
N11 C3 N8 112.6(3) . .
N11 C3 C4 127.6(4) . .
N12 C4 N15 112.2(3) . .
N12 C4 C3 127.4(3) . .
N15 C4 C3 120.4(3) . .

loop_
_geom_bond_atom_site_label_1
_geom_bond_atom_site_label_2
_geom_bond_distance
_geom_bond_site_symmetry_2
Cd1 O1 2.366(3) .
Cd1 O2 2.407(3) .
Cd1 N3 2.296(3) .
Cd1 N8 2.394(3) .
Cd1 N15 2.399(3) .
Cd1 N16 2.268(3) .
Cd2 O3 2.363(3) .
Cd2 O4 2.309(3) .
Cd2 N4 2.412(3) .
Cd2 N5 2.345(3) .
Cd2 N9 2.304(3) 1_565
Cd2 N14 2.283(3) .
O1 H1A 0.8400 .
O1 H1B 0.8400 .
O2 H2A 0.8400 .
O2 H2B 0.8401 .
O3 H3A 0.8398 .
O3 H3B 0.8402 .
O4 H4A 0.8399 .
O4 H4B 0.8400 .
N1 N2 1.347(4) .
N1 C1 1.331(5) .
N2 N3 1.326(4) .
N3 N4 1.341(5) .
N4 C1 1.338(5) .
N5 N16 1.344(4) 1_565
N5 C2 1.336(5) .
N6 N7 1.342(5) .
N6 C2 1.340(5) .
N7 N16 1.312(4) 1_565
N8 N9 1.350(4) .
N8 C3 1.335(5) .
N9 Cd2 2.304(3) 1_545
N9 N10 1.310(4) .
N10 N11 1.343(4) .
N11 C3 1.330(5) .
N12 N13 1.350(4) .
N12 C4 1.322(5) .
N13 N14 1.321(4) .
N14 N15 1.344(5) .
N15 C4 1.339(5) .
N16 N5 1.344(4) 1_545
N16 N7 1.312(4) 1_545
C1 C2 1.454(5) .
C3 C4 1.457(5) .

loop_
_geom_hbond_atom_site_label_D
_geom_hbond_atom_site_label_H
_geom_hbond_atom_site_label_A
_geom_hbond_distance_DH
_geom_hbond_distance_HA
_geom_hbond_distance_DA
_geom_hbond_angle_DHA
_geom_hbond_site_symmetry_A
O1 H1A N12 0.84 1.94 2.782(4) 176.1 2_656
O1 H1B O3 0.84 2.11 2.870(4) 151.0 1_455
O1 H1B N6 0.84 2.38 2.868(4) 117.6 2_665
O2 H2A N2 0.84 2.22 2.903(4) 138.6 2_755
O2 H2A N7 0.84 2.42 2.962(4) 123.3 2_765
O2 H2B O1 0.84 2.04 2.839(4) 158.7 1_655
O3 H3A N1 0.84 2.11 2.936(4) 169.4 2_765
O3 H3B O4 0.84 2.54 3.088(4) 123.8 1_655
O3 H3B N11 0.84 2.12 2.889(4) 152.9 2_756
O4 H4A N10 0.84 2.02 2.765(4) 146.9 2_656
O4 H4A N11 0.84 2.63 3.100(4) 116.9 2_656
O4 H4B O2 0.84 1.98 2.788(5) 162.6 1_465

loop_
_geom_torsion_atom_site_label_1
_geom_torsion_atom_site_label_2
_geom_torsion_atom_site_label_3
_geom_torsion_atom_site_label_4
_geom_torsion
_geom_torsion_site_symmetry_1
_geom_torsion_site_symmetry_4
Cd1 N3 N4 Cd2 8.2(5) . .
Cd1 N3 N4 C1 176.1(2) . .
Cd1 N8 N9 Cd2 5.5(5) . 1_545
Cd1 N8 N9 N10 -170.1(3) . .
Cd1 N8 C3 N11 173.2(2) . .
Cd1 N8 C3 C4 -4.2(4) . .
Cd1 N15 C4 N12 -172.1(2) . .
Cd1 N15 C4 C3 6.6(4) . .
Cd2 N4 C1 N1 171.9(2) . .
Cd2 N4 C1 C2 -7.2(4) . .
Cd2 N5 C2 N6 -174.9(2) . .
Cd2 N5 C2 C1 4.3(4) . .
Cd2 N9 N10 N11 -175.0(2) 1_545 .
Cd2 N14 N15 Cd1 -6.8(6) . .
Cd2 N14 N15 C4 -175.9(2) . .
O1 Cd1 N3 N2 -99.0(3) . .
O1 Cd1 N3 N4 85.2(3) . .
O1 Cd1 N8 N9 80.7(4) . .
O1 Cd1 N8 C3 -88.3(3) . .
O1 Cd1 N15 N14 -91.6(4) . .
O1 Cd1 N15 C4 76.9(3) . .
O1 Cd1 N16 N5 -79.3(3) . 1_545
O1 Cd1 N16 N7 105.2(3) . 1_545
O2 Cd1 N3 N2 78.2(3) . .
O2 Cd1 N3 N4 -97.6(3) . .
O2 Cd1 N8 N9 -93.8(4) . .
O2 Cd1 N8 C3 97.2(3) . .
O2 Cd1 N15 N14 98.7(4) . .
O2 Cd1 N15 C4 -92.8(3) . .
O2 Cd1 N16 N5 91.4(3) . 1_545
O2 Cd1 N16 N7 -84.2(3) . 1_545
O3 Cd2 N4 N3 86.9(4) . .
O3 Cd2 N4 C1 -80.3(3) . .
O3 Cd2 N5 N16 -87.5(4) . 1_565
O3 Cd2 N5 C2 83.3(3) . .
O3 Cd2 N14 N13 99.1(3) . .
O3 Cd2 N14 N15 -85.5(3) . .
O4 Cd2 N4 N3 -98.9(4) . .
O4 Cd2 N4 C1 93.8(3) . .
O4 Cd2 N5 N16 89.2(4) . 1_565
O4 Cd2 N5 C2 -100.0(3) . .
O4 Cd2 N14 N13 -79.1(3) . .
O4 Cd2 N14 N15 96.3(3) . .
N1 N2 N3 Cd1 -175.7(2) . .
N1 N2 N3 N4 0.6(4) . .
N1 C1 C2 N5 -176.7(4) . .
N1 C1 C2 N6 2.4(6) . .
N2 N1 C1 N4 0.6(4) . .
N2 N1 C1 C2 179.6(3) . .
N2 N3 N4 Cd2 -168.1(3) . .
N2 N3 N4 C1 -0.2(4) . .
N3 Cd1 N8 N9 -177.2(3) . .
N3 Cd1 N8 C3 13.7(5) . .
N3 Cd1 N15 N14 7.7(4) . .
N3 Cd1 N15 C4 176.2(3) . .
N3 Cd1 N16 N5 -178.3(3) . 1_545
N3 Cd1 N16 N7 6.2(3) . 1_545
N3 N4 C1 N1 -0.2(4) . .
N3 N4 C1 C2 -179.3(3) . .
N4 Cd2 N5 N16 -176.5(4) . 1_565
N4 Cd2 N5 C2 -5.7(3) . .
N4 Cd2 N14 N13 -172.9(3) . .
N4 Cd2 N14 N15 2.5(3) . .
N4 C1 C2 N5 2.2(5) . .
N4 C1 C2 N6 -178.7(4) . .
N5 Cd2 N4 N3 173.9(4) . .
N5 Cd2 N4 C1 6.6(2) . .
N5 Cd2 N14 N13 -178.1(3) . .
N5 Cd2 N14 N15 -2.7(6) . .
N7 N6 C2 N5 0.5(4) . .
N7 N6 C2 C1 -178.7(4) . .
N8 Cd1 N3 N2 161.1(3) . .
N8 Cd1 N3 N4 -14.7(6) . .
N8 Cd1 N15 N14 -174.6(4) . .
N8 Cd1 N15 C4 -6.1(2) . .
N8 Cd1 N16 N5 4.4(3) . 1_545
N8 Cd1 N16 N7 -171.2(3) . 1_545
N8 N9 N10 N11 0.5(4) . .
N8 C3 C4 N12 176.8(4) . .
N8 C3 C4 N15 -1.7(5) . .
N9 Cd2 N4 N3 164.0(4) 1_565 .
N9 Cd2 N4 C1 -3.3(6) 1_565 .
N9 Cd2 N5 N16 1.1(4) 1_565 1_565
N9 Cd2 N5 C2 172.0(3) 1_565 .
N9 Cd2 N14 N13 9.9(3) 1_565 .
N9 Cd2 N14 N15 -174.7(3) 1_565 .
N9 N8 C3 N11 0.2(4) . .
N9 N8 C3 C4 -177.1(3) . .
N9 N10 N11 C3 -0.3(4) . .
N10 N11 C3 N8 0.0(4) . .
N10 N11 C3 C4 177.2(4) . .
N11 C3 C4 N12 -0.2(6) . .
N11 C3 C4 N15 -178.6(4) . .
N12 N13 N14 Cd2 175.5(2) . .
N12 N13 N14 N15 -0.5(4) . .
N13 N12 C4 N15 -0.8(4) . .
N13 N12 C4 C3 -179.4(3) . .
N13 N14 N15 Cd1 169.1(3) . .
N13 N14 N15 C4 0.0(4) . .
N14 Cd2 N4 N3 -4.6(4) . .
N14 Cd2 N4 C1 -171.9(3) . .
N14 Cd2 N5 N16 -171.0(4) . 1_565
N14 Cd2 N5 C2 -0.2(6) . .
N14 N15 C4 N12 0.6(4) . .
N14 N15 C4 C3 179.3(3) . .
N15 Cd1 N3 N2 169.1(3) . .
N15 Cd1 N3 N4 -6.7(3) . .
N15 Cd1 N8 N9 174.4(4) . .
N15 Cd1 N8 C3 5.3(2) . .
N15 Cd1 N16 N5 7.0(6) . 1_545
N15 Cd1 N16 N7 -168.6(3) . 1_545
N16 Cd1 N3 N2 -9.5(3) . .
N16 Cd1 N3 N4 174.7(3) . .
N16 Cd1 N8 N9 -6.4(4) . .
N16 Cd1 N8 C3 -175.4(3) . .
N16 Cd1 N15 N14 -177.4(4) . .
N16 Cd1 N15 C4 -8.9(6) . .
N16 N5 C2 N6 -0.8(4) 1_565 .
N16 N5 C2 C1 178.4(3) 1_565 .
C1 N1 N2 N3 -0.7(4) . .
C2 N6 N7 N16 0.1(4) . 1_565
C3 N8 N9 Cd2 175.2(2) . 1_545
C3 N8 N9 N10 -0.4(4) . .
C4 N12 N13 N14 0.8(4) . .
